data_1570353
loop_
_publ_author_name
'Specklin, David'
'Boegli, Marie-Christine'
'Coffinet, Ana&#xef;s'
'Escomel, L&#xe9;on'
'Vendier, Laure'
'Grellier, Mary'
'Simonneau, Antoine'

_publ_section_title
;
 An orbitally adapted push-pull template for N<sub>2</sub> activation and
 reduction to diazene-diide.
;
_journal_issue 48
_journal_name_full 'Chemical science'
_journal_page_first 14262
_journal_page_last 14270
_journal_paper_doi 10.1039/d3sc04390h
_journal_volume 14
_journal_year 2023
_chemical_formula_moiety 'C82 H48 B2 F24 N2 P4 W'
_chemical_formula_sum 'C82 H48 B2 F24 N2 P4 W'
_chemical_formula_weight 1846.57
_space_group_crystal_system monoclinic
_space_group_IT_number 14
_space_group_name_Hall '-P 2yn'
_space_group_name_H-M_alt 'P 1 21/n 1'
_atom_sites_solution_hydrogens geom
_audit_creation_method SHELXL-2018/3
_audit_update_record
;
2023-07-31 deposited with the CCDC.	2023-11-21 downloaded from the CCDC.
;
_cell_angle_alpha 90
_cell_angle_beta 101.7610(10)
_cell_angle_gamma 90
_cell_formula_units_Z 4
_cell_length_a 13.6255(5)
_cell_length_b 28.1927(11)
_cell_length_c 22.8261(9)
_cell_measurement_reflns_used 9788
_cell_measurement_temperature 200(2)
_cell_measurement_theta_max 26.16
_cell_measurement_theta_min 2.25
_cell_volume 8584.3(6)
_computing_structure_refinement 'SHELXL-2018/3 (Sheldrick, 2018)'
_diffrn_ambient_temperature 200(2)
_diffrn_measured_fraction_theta_full 1.000
_diffrn_measured_fraction_theta_max 1.000
_diffrn_measurement_device_type 'Bruker Kappa APEX II'
_diffrn_measurement_method \w-\f
_diffrn_radiation_monochromator graphite
_diffrn_radiation_probe x-ray
_diffrn_radiation_type MoK\a
_diffrn_radiation_wavelength 0.71073
_diffrn_reflns_av_R_equivalents 0.0665
_diffrn_reflns_av_unetI/netI 0.0276
_diffrn_reflns_Laue_measured_fraction_full 1.000
_diffrn_reflns_Laue_measured_fraction_max 1.000
_diffrn_reflns_limit_h_max 16
_diffrn_reflns_limit_h_min -16
_diffrn_reflns_limit_k_max 33
_diffrn_reflns_limit_k_min -33
_diffrn_reflns_limit_l_max 26
_diffrn_reflns_limit_l_min -26
_diffrn_reflns_number 192193
_diffrn_reflns_point_group_measured_fraction_full 1.000
_diffrn_reflns_point_group_measured_fraction_max 1.000
_diffrn_reflns_theta_full 24.713
_diffrn_reflns_theta_max 24.713
_diffrn_reflns_theta_min 1.163
_diffrn_standards_decay_% 0
_diffrn_standards_interval_count 0
_diffrn_standards_interval_time 0
_diffrn_standards_number 0
_exptl_absorpt_coefficient_mu 1.514
_exptl_absorpt_correction_T_max 0.7456
_exptl_absorpt_correction_T_min 0.6520
_exptl_absorpt_correction_type multi-scan
_exptl_absorpt_process_details
;
        [c.f. r.h. blessing, acta cryst. (1995), a51, 33-38]
;
_exptl_crystal_colour orange
_exptl_crystal_density_diffrn 1.429
_exptl_crystal_description plate
_exptl_crystal_F_000 3656
_exptl_crystal_size_max 0.150
_exptl_crystal_size_mid 0.12
_exptl_crystal_size_min 0.02
_refine_diff_density_max 1.866
_refine_diff_density_min -0.846
_refine_diff_density_rms 0.082
_refine_ls_extinction_method none
_refine_ls_goodness_of_fit_ref 1.117
_refine_ls_hydrogen_treatment constr
_refine_ls_matrix_type full
_refine_ls_number_parameters 1036
_refine_ls_number_reflns 14618
_refine_ls_number_restraints 0
_refine_ls_restrained_S_all 1.117
_refine_ls_R_factor_all 0.0474
_refine_ls_R_factor_gt 0.0349
_refine_ls_shift/su_max 0.004
_refine_ls_shift/su_mean 0.000
_refine_ls_structure_factor_coef Fsqd
_refine_ls_weighting_details 'w=1/[\s^2^(Fo^2^)+(0.0375P)^2^+17.4798P] where P=(Fo^2^+2Fc^2^)/3'
_refine_ls_weighting_scheme calc
_refine_ls_wR_factor_gt 0.0852
_refine_ls_wR_factor_ref 0.0926
_reflns_Friedel_coverage 0.000
_reflns_number_gt 12352
_reflns_number_total 14618
_reflns_threshold_expression 'I > 2\s(I)'
_cod_data_source_file d3sc04390h2.cif
_cod_data_source_block DSN040621
_cod_depositor_comments 'Adding full bibliography for 1570353--1570357.cif.'
_cod_original_sg_symbol_H-M 'P 21/n'
_cod_database_code 1570353
_shelx_shelxl_version_number 2018/3
_shelx_space_group_comment
;
The symmetry employed for this shelxl refinement is uniquely defined
by the following loop, which should always be used as a source of
symmetry information in preference to the above space-group names.
They are only intended as comments.
;
_publcif_funding_html
;
;

loop_
_space_group_symop_operation_xyz
'x, y, z'
'-x+1/2, y+1/2, -z+1/2'
'-x, -y, -z'
'x-1/2, -y-1/2, z-1/2'

loop_
_atom_site_label
_atom_site_type_symbol
_atom_site_fract_x
_atom_site_fract_y
_atom_site_fract_z
_atom_site_U_iso_or_equiv
_atom_site_adp_type
_atom_site_occupancy
_atom_site_site_symmetry_order
_atom_site_calc_flag
_atom_site_refinement_flags_posn
_atom_site_refinement_flags_adp
_atom_site_refinement_flags_occupancy
_atom_site_disorder_assembly
_atom_site_disorder_group
C1 C 0.5918(3) 0.33855(15) 0.86094(19) 0.0340(10) Uani 1 1 d . . . . .
C2 C 0.5468(4) 0.37818(15) 0.8787(2) 0.0417(11) Uani 1 1 d . . . . .
H2 H 0.486040 0.389549 0.854730 0.050 Uiso 1 1 calc R U . . .
C3 C 0.5888(4) 0.40166(17) 0.9308(2) 0.0490(12) Uani 1 1 d . . . . .
H3 H 0.556547 0.428792 0.942828 0.059 Uiso 1 1 calc R U . . .
C4 C 0.6772(4) 0.38577(19) 0.9653(2) 0.0567(14) Uani 1 1 d . . . . .
H4 H 0.705520 0.401617 1.001512 0.068 Uiso 1 1 calc R U . . .
C5 C 0.7250(4) 0.3471(2) 0.9475(2) 0.0588(14) Uani 1 1 d . . . . .
H5 H 0.787071 0.336636 0.970885 0.071 Uiso 1 1 calc R U . . .
C6 C 0.6826(3) 0.32339(17) 0.8959(2) 0.0466(12) Uani 1 1 d . . . . .
H6 H 0.715419 0.296455 0.883831 0.056 Uiso 1 1 calc R U . . .
C7 C 0.5460(4) 0.24405(16) 0.8264(2) 0.0455(12) Uani 1 1 d . . . . .
C8 C 0.5242(4) 0.23616(19) 0.8821(3) 0.0593(15) Uani 1 1 d . . . . .
H8 H 0.504955 0.262068 0.903889 0.071 Uiso 1 1 calc R U . . .
C9 C 0.5300(6) 0.1909(3) 0.9069(4) 0.099(3) Uani 1 1 d . . . . .
H9 H 0.514468 0.185877 0.945160 0.119 Uiso 1 1 calc R U . . .
C10 C 0.5582(8) 0.1538(3) 0.8759(5) 0.141(5) Uani 1 1 d . . . . .
H10 H 0.562738 0.122972 0.892962 0.169 Uiso 1 1 calc R U . . .
C11 C 0.5795(8) 0.1602(3) 0.8218(5) 0.137(5) Uani 1 1 d . . . . .
H11 H 0.598735 0.133940 0.800683 0.164 Uiso 1 1 calc R U . . .
C12 C 0.5736(6) 0.2059(2) 0.7959(3) 0.092(3) Uani 1 1 d . . . . .
H12 H 0.588640 0.210199 0.757405 0.110 Uiso 1 1 calc R U . . .
C13 C 0.6238(3) 0.3074(2) 0.7452(2) 0.0589(15) Uani 1 1 d . . . . .
H13A H 0.671222 0.333615 0.758969 0.071 Uiso 1 1 calc R U . . .
H13B H 0.662852 0.277549 0.749396 0.071 Uiso 1 1 calc R U . . .
C14 C 0.5799(4) 0.31476(19) 0.6810(2) 0.0475(12) Uani 1 1 d . . . . .
H14A H 0.621099 0.297460 0.656920 0.057 Uiso 1 1 calc R U . . .
H14B H 0.583548 0.348938 0.671727 0.057 Uiso 1 1 calc R U . . .
C15 C 0.3369(4) 0.28846(18) 0.5418(2) 0.0460(12) Uani 1 1 d . . . . .
H15 H 0.307025 0.261891 0.556831 0.055 Uiso 1 1 calc R U . . .
C16 C 0.3019(4) 0.3029(2) 0.4835(2) 0.0570(14) Uani 1 1 d . . . . .
H16 H 0.247638 0.286621 0.458882 0.068 Uiso 1 1 calc R U . . .
C17 C 0.3459(5) 0.3409(2) 0.4613(2) 0.0590(15) Uani 1 1 d . . . . .
H17 H 0.321411 0.351158 0.421327 0.071 Uiso 1 1 calc R U . . .
C18 C 0.4249(5) 0.36387(18) 0.4964(2) 0.0596(15) Uani 1 1 d . . . . .
H18 H 0.455905 0.389639 0.480414 0.072 Uiso 1 1 calc R U . . .
C19 C 0.4601(4) 0.34986(16) 0.5553(2) 0.0451(11) Uani 1 1 d . . . . .
H19 H 0.514928 0.366095 0.579437 0.054 Uiso 1 1 calc R U . . .
C20 C 0.4496(3) 0.23079(15) 0.65103(19) 0.0387(10) Uani 1 1 d . . . . .
C21 C 0.5272(4) 0.20739(18) 0.6324(2) 0.0582(14) Uani 1 1 d . . . . .
H21 H 0.582948 0.224846 0.624897 0.070 Uiso 1 1 calc R U . . .
C22 C 0.5240(6) 0.1592(2) 0.6249(3) 0.078(2) Uani 1 1 d . . . . .
H22 H 0.577869 0.143364 0.612580 0.094 Uiso 1 1 calc R U . . .
C23 C 0.4434(6) 0.1338(2) 0.6350(3) 0.082(2) Uani 1 1 d . . . . .
H23 H 0.441043 0.100506 0.628727 0.098 Uiso 1 1 calc R U . . .
C24 C 0.3650(5) 0.15649(19) 0.6544(3) 0.0684(16) Uani 1 1 d . . . . .
H24 H 0.309480 0.138851 0.661950 0.082 Uiso 1 1 calc R U . . .
C25 C 0.3693(4) 0.20511(16) 0.6624(2) 0.0482(12) Uani 1 1 d . . . . .
H25 H 0.316544 0.220977 0.675935 0.058 Uiso 1 1 calc R U . . .
C27 C 0.5191(3) 0.49085(13) 0.66379(18) 0.0300(9) Uani 1 1 d . . . . .
C28 C 0.6003(3) 0.52104(14) 0.68959(18) 0.0343(10) Uani 1 1 d . . . . .
C29 C 0.6691(4) 0.53084(16) 0.6543(2) 0.0417(11) Uani 1 1 d . . . . .
C30 C 0.6648(4) 0.51402(17) 0.5976(2) 0.0441(11) Uani 1 1 d . . . . .
C31 C 0.5857(4) 0.48574(16) 0.57236(19) 0.0400(10) Uani 1 1 d . . . . .
C32 C 0.5154(3) 0.47557(14) 0.60574(18) 0.0344(10) Uani 1 1 d . . . . .
C34 C 0.5340(3) 0.53813(14) 0.79468(18) 0.0333(10) Uani 1 1 d . . . . .
C35 C 0.4419(3) 0.55886(14) 0.77131(18) 0.0335(10) Uani 1 1 d . . . . .
C36 C 0.3643(4) 0.56232(15) 0.8002(2) 0.0420(11) Uani 1 1 d . . . . .
C37 C 0.3743(4) 0.54512(17) 0.8574(2) 0.0460(12) Uani 1 1 d . . . . .
C38 C 0.4642(4) 0.52529(16) 0.88384(19) 0.0417(11) Uani 1 1 d . . . . .
C39 C 0.5418(3) 0.52204(15) 0.85332(19) 0.0376(10) Uani 1 1 d . . . . .
C40 C 0.7308(3) 0.51467(15) 0.78812(18) 0.0362(10) Uani 1 1 d . . . . .
C41 C 0.8276(4) 0.53243(16) 0.7989(2) 0.0440(11) Uani 1 1 d . . . . .
C42 C 0.9129(4) 0.50488(18) 0.8143(2) 0.0494(12) Uani 1 1 d . . . . .
C43 C 0.9043(4) 0.45677(18) 0.8195(2) 0.0514(13) Uani 1 1 d . . . . .
C44 C 0.8104(4) 0.43713(17) 0.8090(2) 0.0486(12) Uani 1 1 d . . . . .
C45 C 0.7278(3) 0.46584(16) 0.79455(19) 0.0412(11) Uani 1 1 d . . . . .
C46 C 0.6410(3) 0.60196(15) 0.75927(19) 0.0376(10) Uani 1 1 d . . . . .
C47 C 0.6128(4) 0.63276(16) 0.7116(2) 0.0448(11) Uani 1 1 d . . . . .
C48 C 0.6243(4) 0.68182(17) 0.7172(3) 0.0541(13) Uani 1 1 d . . . . .
C49 C 0.6598(4) 0.70141(16) 0.7719(3) 0.0537(13) Uani 1 1 d . . . . .
C50 C 0.6853(4) 0.67287(17) 0.8200(2) 0.0473(12) Uani 1 1 d . . . . .
C51 C 0.6752(3) 0.62462(16) 0.8133(2) 0.0405(11) Uani 1 1 d . . . . .
C52 C 0.3213(3) 0.48834(14) 0.68155(18) 0.0329(9) Uani 1 1 d . . . . .
C53 C 0.2803(4) 0.51882(16) 0.6347(2) 0.0415(11) Uani 1 1 d . . . . .
C54 C 0.1823(4) 0.53270(19) 0.6230(2) 0.0561(14) Uani 1 1 d . . . . .
C55 C 0.1183(4) 0.5174(2) 0.6568(3) 0.0665(16) Uani 1 1 d . . . . .
C56 C 0.1542(4) 0.48816(18) 0.7054(3) 0.0613(15) Uani 1 1 d . . . . .
C57 C 0.2538(4) 0.47523(15) 0.7162(2) 0.0430(11) Uani 1 1 d . . . . .
C58 C 0.2024(4) 0.42329(16) 0.5469(2) 0.0433(11) Uani 1 1 d . . . . .
H58 H 0.253922 0.438087 0.530995 0.052 Uiso 1 1 calc R U . . .
C59 C 0.1038(4) 0.43207(19) 0.5222(2) 0.0558(14) Uani 1 1 d . . . . .
H59 H 0.087060 0.452837 0.488872 0.067 Uiso 1 1 calc R U . . .
C60 C 0.0293(4) 0.4111(2) 0.5452(3) 0.0700(17) Uani 1 1 d . . . . .
H60 H -0.038883 0.417505 0.527935 0.084 Uiso 1 1 calc R U . . .
C61 C 0.0527(4) 0.3805(2) 0.5936(2) 0.0572(14) Uani 1 1 d . . . . .
H61 H 0.000649 0.366069 0.609458 0.069 Uiso 1 1 calc R U . . .
C62 C 0.2429(3) 0.27038(14) 0.82723(18) 0.0321(9) Uani 1 1 d . . . . .
C63 C 0.2957(3) 0.23769(15) 0.8016(2) 0.0405(11) Uani 1 1 d . . . . .
H63 H 0.346277 0.248590 0.781711 0.049 Uiso 1 1 calc R U . . .
C64 C 0.2782(4) 0.18958(17) 0.8036(2) 0.0495(12) Uani 1 1 d . . . . .
H64 H 0.315472 0.167618 0.785253 0.059 Uiso 1 1 calc R U . . .
C65 C 0.2047(4) 0.17424(18) 0.8330(3) 0.0580(14) Uani 1 1 d . . . . .
H65 H 0.192053 0.141254 0.835659 0.070 Uiso 1 1 calc R U . . .
C66 C 0.1495(4) 0.20647(19) 0.8585(3) 0.0582(14) Uani 1 1 d . . . . .
H66 H 0.098906 0.195519 0.878340 0.070 Uiso 1 1 calc R U . . .
C67 C 0.1675(4) 0.25460(16) 0.8553(2) 0.0440(11) Uani 1 1 d . . . . .
H67 H 0.128522 0.276736 0.872164 0.053 Uiso 1 1 calc R U . . .
C68 C 0.3080(3) 0.35629(16) 0.89271(19) 0.0386(10) Uani 1 1 d . . . . .
C69 C 0.2992(4) 0.40484(18) 0.9032(2) 0.0517(13) Uani 1 1 d . . . . .
H69 H 0.273414 0.425599 0.870969 0.062 Uiso 1 1 calc R U . . .
C70 C 0.3282(5) 0.4227(2) 0.9610(3) 0.0647(17) Uani 1 1 d . . . . .
H70 H 0.322115 0.455621 0.968226 0.078 Uiso 1 1 calc R U . . .
C71 C 0.3654(4) 0.3929(2) 1.0074(3) 0.0674(17) Uani 1 1 d . . . . .
H71 H 0.385504 0.405361 1.046700 0.081 Uiso 1 1 calc R U . . .
C72 C 0.3740(4) 0.3451(2) 0.9980(2) 0.0644(16) Uani 1 1 d . . . . .
H72 H 0.398955 0.324587 1.030657 0.077 Uiso 1 1 calc R U . . .
C73 C 0.3462(4) 0.32688(18) 0.9406(2) 0.0454(11) Uani 1 1 d . . . . .
H73 H 0.353329 0.293901 0.933988 0.054 Uiso 1 1 calc R U . . .
C74 C 0.1334(3) 0.27247(15) 0.6471(2) 0.0367(10) Uani 1 1 d . . . . .
C75 C 0.1098(3) 0.23545(17) 0.6825(2) 0.0481(12) Uani 1 1 d . . . . .
H75 H 0.110906 0.240841 0.723707 0.058 Uiso 1 1 calc R U . . .
C76 C 0.0851(4) 0.19129(19) 0.6584(3) 0.0644(16) Uani 1 1 d . . . . .
H76 H 0.069363 0.166506 0.683140 0.077 Uiso 1 1 calc R U . . .
C77 C 0.0829(5) 0.1828(2) 0.5999(3) 0.0731(19) Uani 1 1 d . . . . .
H77 H 0.067980 0.151818 0.584059 0.088 Uiso 1 1 calc R U . . .
C78 C 0.1023(4) 0.2188(2) 0.5631(3) 0.0675(16) Uani 1 1 d . . . . .
H78 H 0.098581 0.213083 0.521673 0.081 Uiso 1 1 calc R U . . .
C79 C 0.1273(4) 0.26349(18) 0.5869(2) 0.0498(12) Uani 1 1 d . . . . .
H79 H 0.140331 0.288336 0.561399 0.060 Uiso 1 1 calc R U . . .
C95 C 0.1473(3) 0.36031(16) 0.7920(2) 0.0381(10) Uani 1 1 d . . . . .
H95A H 0.104441 0.353240 0.821051 0.046 Uiso 1 1 calc R U . . .
H95B H 0.155263 0.395159 0.790351 0.046 Uiso 1 1 calc R U . . .
C96 C 0.0967(3) 0.34228(18) 0.7307(2) 0.0416(11) Uani 1 1 d . . . . .
H96A H 0.048228 0.366472 0.711118 0.050 Uiso 1 1 calc R U . . .
H96B H 0.058337 0.313248 0.735737 0.050 Uiso 1 1 calc R U . . .
C97 C 0.1530(3) 0.37081(15) 0.61912(19) 0.0359(10) Uani 1 1 d . . . . .
C98 C 0.2269(3) 0.39270(15) 0.59539(18) 0.0341(9) Uani 1 1 d . . . . .
H98 H 0.295396 0.386733 0.612465 0.041 Uiso 1 1 calc R U . . .
C99 C 0.4155(3) 0.31226(15) 0.57890(19) 0.0363(10) Uani 1 1 d . . . . .
N1 N 0.4064(2) 0.38383(11) 0.72274(14) 0.0267(7) Uani 1 1 d . . . . .
N2 N 0.4500(3) 0.42052(11) 0.71115(15) 0.0323(8) Uani 1 1 d . . . . .
F1 F 0.7491(2) 0.55951(10) 0.67545(12) 0.0557(7) Uani 1 1 d . . . . .
F2 F 0.4362(2) 0.44896(9) 0.57853(11) 0.0463(6) Uani 1 1 d . . . . .
F3 F 0.5792(2) 0.46832(10) 0.51657(11) 0.0562(7) Uani 1 1 d . . . . .
F4 F 0.7367(2) 0.52497(12) 0.56684(13) 0.0657(9) Uani 1 1 d . . . . .
F5 F 0.2766(2) 0.58239(10) 0.77326(13) 0.0581(8) Uani 1 1 d . . . . .
F6 F 0.2989(2) 0.54802(12) 0.88694(14) 0.0688(9) Uani 1 1 d . . . . .
F7 F 0.4780(2) 0.51040(11) 0.94130(11) 0.0597(8) Uani 1 1 d . . . . .
F8 F 0.6274(2) 0.50378(10) 0.88427(11) 0.0502(7) Uani 1 1 d . . . . .
F9 F 0.4279(2) 0.57885(8) 0.71654(10) 0.0420(6) Uani 1 1 d . . . . .
F10 F 1.0043(2) 0.52479(11) 0.82431(17) 0.0707(9) Uani 1 1 d . . . . .
F11 F 0.8010(2) 0.38960(10) 0.81265(16) 0.0680(9) Uani 1 1 d . . . . .
F12 F 0.63780(19) 0.44366(9) 0.78439(12) 0.0480(7) Uani 1 1 d . . . . .
F13 F 0.9865(2) 0.42957(11) 0.83357(18) 0.0768(10) Uani 1 1 d . . . . .
F14 F 0.8457(2) 0.57918(9) 0.79372(13) 0.0524(7) Uani 1 1 d . . . . .
F15 F 0.5731(2) 0.61734(9) 0.65621(12) 0.0574(8) Uani 1 1 d . . . . .
F16 F 0.5975(3) 0.70950(10) 0.66838(15) 0.0787(10) Uani 1 1 d . . . . .
F17 F 0.6693(3) 0.74911(10) 0.77679(17) 0.0815(10) Uani 1 1 d . . . . .
F18 F 0.7199(3) 0.69182(11) 0.87487(14) 0.0681(9) Uani 1 1 d . . . . .
F19 F 0.7036(2) 0.59841(9) 0.86369(11) 0.0513(7) Uani 1 1 d . . . . .
F20 F 0.3371(2) 0.53528(10) 0.59765(12) 0.0576(8) Uani 1 1 d . . . . .
F21 F 0.0942(3) 0.47318(13) 0.7408(2) 0.1074(16) Uani 1 1 d . . . . .
F22 F 0.2872(2) 0.44874(9) 0.76635(13) 0.0596(8) Uani 1 1 d . . . . .
F23 F 0.0219(3) 0.52982(15) 0.6453(2) 0.1111(15) Uani 1 1 d . . . . .
F24 F 0.1464(3) 0.56127(14) 0.57626(16) 0.0895(12) Uani 1 1 d . . . . .
P1 P 0.53226(8) 0.30437(4) 0.79499(5) 0.0300(2) Uani 1 1 d . . . . .
P2 P 0.44857(8) 0.29506(4) 0.65789(5) 0.0312(2) Uani 1 1 d . . . . .
P3 P 0.18541(8) 0.32848(4) 0.68049(5) 0.0292(2) Uani 1 1 d . . . . .
P4 P 0.27096(8) 0.33277(4) 0.81744(5) 0.0291(2) Uani 1 1 d . . . . .
W1 W 0.36469(2) 0.32546(2) 0.73628(2) 0.02334(6) Uani 1 1 d . . . . .
B1 B 0.4310(4) 0.46707(16) 0.69064(19) 0.0300(10) Uani 1 1 d . . . . .
B2 B 0.6266(4) 0.54310(17) 0.7579(2) 0.0353(11) Uani 1 1 d . . . . .

loop_
_atom_site_aniso_label
_atom_site_aniso_U_11
_atom_site_aniso_U_22
_atom_site_aniso_U_33
_atom_site_aniso_U_23
_atom_site_aniso_U_13
_atom_site_aniso_U_12
C1 0.035(2) 0.032(2) 0.036(2) 0.0049(18) 0.0089(19) -0.0024(18)
C2 0.043(3) 0.030(2) 0.052(3) 0.005(2) 0.010(2) -0.001(2)
C3 0.062(3) 0.035(3) 0.053(3) -0.011(2) 0.019(3) -0.012(2)
C4 0.063(4) 0.055(3) 0.051(3) -0.010(3) 0.009(3) -0.018(3)
C5 0.045(3) 0.068(4) 0.056(3) -0.003(3) -0.007(3) -0.004(3)
C6 0.037(3) 0.046(3) 0.054(3) -0.003(2) 0.003(2) -0.002(2)
C7 0.045(3) 0.028(2) 0.053(3) 0.001(2) -0.012(2) 0.008(2)
C8 0.058(3) 0.049(3) 0.063(4) 0.024(3) -0.006(3) -0.010(3)
C9 0.103(6) 0.067(5) 0.103(6) 0.049(4) -0.033(4) -0.028(4)
C10 0.173(9) 0.038(4) 0.158(9) 0.028(5) -0.092(8) -0.018(5)
C11 0.197(10) 0.045(4) 0.123(7) -0.026(5) -0.075(7) 0.050(5)
C12 0.125(6) 0.051(4) 0.075(4) -0.016(3) -0.035(4) 0.048(4)
C13 0.027(3) 0.103(5) 0.049(3) 0.000(3) 0.012(2) 0.002(3)
C14 0.040(3) 0.058(3) 0.049(3) 0.006(2) 0.018(2) -0.007(2)
C15 0.050(3) 0.051(3) 0.040(3) 0.002(2) 0.016(2) -0.006(2)
C16 0.065(4) 0.065(4) 0.042(3) -0.003(3) 0.011(3) -0.001(3)
C17 0.088(4) 0.058(3) 0.032(3) 0.000(2) 0.015(3) 0.006(3)
C18 0.100(5) 0.041(3) 0.046(3) 0.004(2) 0.032(3) -0.005(3)
C19 0.067(3) 0.034(2) 0.038(3) -0.002(2) 0.017(2) 0.000(2)
C20 0.045(3) 0.036(2) 0.037(2) 0.0009(19) 0.012(2) 0.010(2)
C21 0.074(4) 0.045(3) 0.064(3) 0.008(3) 0.035(3) 0.020(3)
C22 0.104(5) 0.047(3) 0.096(5) 0.012(3) 0.052(4) 0.035(4)
C23 0.128(6) 0.030(3) 0.090(5) 0.002(3) 0.026(4) 0.023(4)
C24 0.089(5) 0.033(3) 0.087(4) 0.003(3) 0.027(4) -0.002(3)
C25 0.051(3) 0.035(3) 0.062(3) 0.000(2) 0.018(3) 0.003(2)
C27 0.038(2) 0.0210(19) 0.031(2) 0.0058(16) 0.0075(18) 0.0022(17)
C28 0.047(3) 0.026(2) 0.031(2) 0.0046(17) 0.0105(19) -0.0027(19)
C29 0.048(3) 0.038(3) 0.041(3) 0.005(2) 0.013(2) -0.014(2)
C30 0.050(3) 0.051(3) 0.037(3) 0.010(2) 0.021(2) -0.002(2)
C31 0.052(3) 0.041(3) 0.029(2) 0.0005(19) 0.011(2) 0.003(2)
C32 0.043(3) 0.025(2) 0.035(2) 0.0036(18) 0.0075(19) -0.0002(19)
C34 0.047(3) 0.023(2) 0.031(2) -0.0019(17) 0.0090(19) -0.0090(18)
C35 0.047(3) 0.022(2) 0.032(2) -0.0006(17) 0.008(2) -0.0017(18)
C36 0.054(3) 0.029(2) 0.043(3) -0.007(2) 0.011(2) 0.007(2)
C37 0.057(3) 0.038(3) 0.050(3) -0.008(2) 0.028(3) -0.002(2)
C38 0.062(3) 0.036(2) 0.030(2) -0.0007(19) 0.016(2) -0.008(2)
C39 0.046(3) 0.030(2) 0.035(2) 0.0029(19) 0.005(2) -0.005(2)
C40 0.042(3) 0.034(2) 0.033(2) 0.0010(18) 0.0095(19) -0.0055(19)
C41 0.053(3) 0.034(2) 0.047(3) -0.002(2) 0.013(2) -0.005(2)
C42 0.046(3) 0.044(3) 0.062(3) -0.009(2) 0.019(2) -0.010(2)
C43 0.041(3) 0.047(3) 0.067(3) 0.005(3) 0.013(2) 0.006(2)
C44 0.053(3) 0.036(3) 0.056(3) 0.006(2) 0.008(2) -0.005(2)
C45 0.045(3) 0.040(3) 0.037(2) 0.008(2) 0.005(2) -0.008(2)
C46 0.045(3) 0.030(2) 0.039(2) 0.0002(19) 0.012(2) -0.0111(19)
C47 0.057(3) 0.034(2) 0.044(3) 0.003(2) 0.013(2) -0.013(2)
C48 0.067(4) 0.037(3) 0.061(3) 0.013(2) 0.018(3) -0.005(2)
C49 0.066(3) 0.025(2) 0.074(4) -0.004(2) 0.021(3) -0.011(2)
C50 0.052(3) 0.040(3) 0.049(3) -0.011(2) 0.008(2) -0.007(2)
C51 0.046(3) 0.036(2) 0.040(3) 0.003(2) 0.010(2) -0.005(2)
C52 0.044(3) 0.023(2) 0.033(2) -0.0036(17) 0.0104(19) -0.0019(18)
C53 0.052(3) 0.036(2) 0.037(2) 0.003(2) 0.010(2) 0.007(2)
C54 0.054(3) 0.053(3) 0.058(3) 0.009(3) 0.003(3) 0.013(3)
C55 0.040(3) 0.060(4) 0.101(5) 0.006(3) 0.019(3) 0.017(3)
C56 0.062(4) 0.040(3) 0.094(4) 0.005(3) 0.046(3) 0.006(3)
C57 0.061(3) 0.024(2) 0.051(3) 0.004(2) 0.026(2) 0.000(2)
C58 0.049(3) 0.042(3) 0.038(3) 0.006(2) 0.007(2) -0.005(2)
C59 0.057(3) 0.057(3) 0.048(3) 0.019(3) -0.003(3) -0.002(3)
C60 0.041(3) 0.092(5) 0.071(4) 0.035(3) -0.006(3) 0.004(3)
C61 0.033(3) 0.072(4) 0.065(3) 0.026(3) 0.004(2) -0.005(2)
C62 0.033(2) 0.032(2) 0.030(2) -0.0003(17) 0.0032(18) -0.0004(18)
C63 0.037(3) 0.035(2) 0.048(3) -0.003(2) 0.007(2) -0.005(2)
C64 0.048(3) 0.035(3) 0.063(3) -0.007(2) 0.006(3) 0.000(2)
C65 0.070(4) 0.034(3) 0.067(4) -0.001(2) 0.006(3) -0.012(3)
C66 0.062(3) 0.050(3) 0.067(4) 0.004(3) 0.025(3) -0.019(3)
C67 0.051(3) 0.038(3) 0.048(3) -0.002(2) 0.023(2) -0.007(2)
C68 0.040(3) 0.045(3) 0.035(2) -0.007(2) 0.019(2) -0.010(2)
C69 0.074(4) 0.045(3) 0.043(3) -0.009(2) 0.029(3) -0.015(3)
C70 0.084(4) 0.062(4) 0.059(4) -0.024(3) 0.041(3) -0.029(3)
C71 0.072(4) 0.090(5) 0.045(3) -0.025(3) 0.022(3) -0.039(3)
C72 0.063(4) 0.088(4) 0.040(3) -0.004(3) 0.003(3) -0.020(3)
C73 0.046(3) 0.053(3) 0.037(3) -0.005(2) 0.008(2) -0.005(2)
C74 0.024(2) 0.037(2) 0.047(3) -0.002(2) 0.0038(19) -0.0032(18)
C75 0.041(3) 0.041(3) 0.058(3) 0.005(2) 0.001(2) -0.011(2)
C76 0.052(3) 0.042(3) 0.090(5) 0.011(3) -0.008(3) -0.014(2)
C77 0.068(4) 0.041(3) 0.098(5) -0.016(3) -0.011(4) -0.007(3)
C78 0.069(4) 0.065(4) 0.065(4) -0.023(3) 0.004(3) -0.003(3)
C79 0.044(3) 0.052(3) 0.054(3) -0.007(2) 0.011(2) -0.006(2)
C95 0.040(3) 0.037(2) 0.042(3) 0.000(2) 0.019(2) 0.005(2)
C96 0.029(2) 0.053(3) 0.044(3) 0.008(2) 0.010(2) 0.007(2)
C97 0.037(2) 0.036(2) 0.033(2) 0.0030(18) 0.0035(19) 0.0006(19)
C98 0.032(2) 0.037(2) 0.032(2) -0.0020(18) 0.0034(18) 0.0013(18)
C99 0.045(3) 0.035(2) 0.034(2) -0.0003(18) 0.020(2) 0.008(2)
N1 0.0271(18) 0.0262(18) 0.0272(17) 0.0046(14) 0.0064(14) 0.0018(14)
N2 0.038(2) 0.0230(17) 0.0352(19) 0.0075(14) 0.0046(16) -0.0043(15)
F1 0.0591(18) 0.0604(18) 0.0521(17) -0.0005(14) 0.0217(14) -0.0277(15)
F2 0.0525(16) 0.0439(15) 0.0412(14) -0.0104(12) 0.0065(12) -0.0098(13)
F3 0.073(2) 0.0659(19) 0.0336(14) -0.0061(13) 0.0189(13) 0.0045(15)
F4 0.071(2) 0.085(2) 0.0501(17) 0.0066(16) 0.0344(16) -0.0160(17)
F5 0.0602(19) 0.0525(17) 0.0640(18) -0.0011(14) 0.0181(15) 0.0201(14)
F6 0.079(2) 0.076(2) 0.0634(19) -0.0028(16) 0.0433(18) 0.0102(18)
F7 0.087(2) 0.0637(19) 0.0336(15) 0.0085(13) 0.0245(15) -0.0039(16)
F8 0.0556(17) 0.0571(17) 0.0361(14) 0.0128(12) 0.0054(13) -0.0030(14)
F9 0.0620(17) 0.0280(13) 0.0354(13) 0.0078(10) 0.0086(12) 0.0051(12)
F10 0.0432(17) 0.0575(19) 0.114(3) -0.0113(18) 0.0226(17) -0.0090(15)
F11 0.063(2) 0.0325(15) 0.105(3) 0.0165(16) 0.0102(18) -0.0017(14)
F12 0.0484(16) 0.0334(14) 0.0590(16) 0.0132(12) 0.0034(13) -0.0096(12)
F13 0.0512(19) 0.0565(19) 0.125(3) 0.0120(19) 0.0243(19) 0.0121(15)
F14 0.0491(16) 0.0339(14) 0.0753(19) -0.0045(13) 0.0152(14) -0.0138(12)
F15 0.094(2) 0.0381(15) 0.0375(15) 0.0102(12) 0.0071(15) -0.0123(15)
F16 0.122(3) 0.0373(16) 0.076(2) 0.0247(16) 0.019(2) -0.0076(18)
F17 0.109(3) 0.0280(16) 0.110(3) -0.0069(17) 0.026(2) -0.0142(17)
F18 0.079(2) 0.0513(18) 0.071(2) -0.0272(16) 0.0099(17) -0.0119(16)
F19 0.0685(19) 0.0467(16) 0.0375(14) -0.0033(12) 0.0074(13) -0.0054(14)
F20 0.0650(19) 0.0638(19) 0.0467(16) 0.0284(14) 0.0182(14) 0.0188(15)
F21 0.097(3) 0.075(2) 0.182(4) 0.051(3) 0.103(3) 0.038(2)
F22 0.091(2) 0.0396(15) 0.0628(18) 0.0170(14) 0.0494(17) 0.0171(15)
F23 0.053(2) 0.105(3) 0.181(4) 0.037(3) 0.036(3) 0.034(2)
F24 0.079(2) 0.100(3) 0.081(2) 0.035(2) -0.0023(19) 0.038(2)
P1 0.0276(6) 0.0290(5) 0.0341(6) 0.0027(4) 0.0076(5) 0.0037(4)
P2 0.0327(6) 0.0306(6) 0.0333(6) 0.0000(4) 0.0139(5) 0.0015(4)
P3 0.0257(5) 0.0324(6) 0.0303(5) 0.0025(4) 0.0076(4) -0.0006(4)
P4 0.0298(6) 0.0309(6) 0.0286(5) -0.0010(4) 0.0105(4) -0.0006(4)
W1 0.02596(9) 0.01951(8) 0.02581(9) 0.00176(6) 0.00821(6) -0.00002(6)
B1 0.042(3) 0.025(2) 0.021(2) -0.0001(18) 0.0013(19) -0.004(2)
B2 0.048(3) 0.029(2) 0.028(2) 0.008(2) 0.005(2) -0.008(2)

loop_
_atom_type_symbol
_atom_type_description
_atom_type_scat_dispersion_real
_atom_type_scat_dispersion_imag
_atom_type_scat_source
C C 0.0033 0.0016 'International Tables Vol C Tables 4.2.6.8 and 6.1.1.4'
H H 0.0000 0.0000 'International Tables Vol C Tables 4.2.6.8 and 6.1.1.4'
N N 0.0061 0.0033 'International Tables Vol C Tables 4.2.6.8 and 6.1.1.4'
F F 0.0171 0.0103 'International Tables Vol C Tables 4.2.6.8 and 6.1.1.4'
P P 0.1023 0.0942 'International Tables Vol C Tables 4.2.6.8 and 6.1.1.4'
W W -0.8490 6.8722 'International Tables Vol C Tables 4.2.6.8 and 6.1.1.4'
B B 0.0013 0.0007 'International Tables Vol C Tables 4.2.6.8 and 6.1.1.4'

loop_
_geom_angle_atom_site_label_1
_geom_angle_atom_site_label_2
_geom_angle_atom_site_label_3
_geom_angle
_geom_angle_site_symmetry_1
_geom_angle_site_symmetry_3
_geom_angle_publ_flag
C2 C1 C6 118.5(4) . . ?
C2 C1 P1 121.3(3) . . ?
C6 C1 P1 120.1(3) . . ?
C1 C2 C3 120.8(5) . . ?
C1 C2 H2 119.6 . . ?
C3 C2 H2 119.6 . . ?
C4 C3 C2 119.9(5) . . ?
C4 C3 H3 120.0 . . ?
C2 C3 H3 120.0 . . ?
C5 C4 C3 120.2(5) . . ?
C5 C4 H4 119.9 . . ?
C3 C4 H4 119.9 . . ?
C4 C5 C6 119.8(5) . . ?
C4 C5 H5 120.1 . . ?
C6 C5 H5 120.1 . . ?
C5 C6 C1 120.7(5) . . ?
C5 C6 H6 119.7 . . ?
C1 C6 H6 119.7 . . ?
C12 C7 C8 118.2(5) . . ?
C12 C7 P1 122.8(5) . . ?
C8 C7 P1 119.0(4) . . ?
C7 C8 C9 121.1(7) . . ?
C7 C8 H8 119.4 . . ?
C9 C8 H8 119.4 . . ?
C10 C9 C8 119.5(8) . . ?
C10 C9 H9 120.3 . . ?
C8 C9 H9 120.3 . . ?
C11 C10 C9 120.9(7) . . ?
C11 C10 H10 119.5 . . ?
C9 C10 H10 119.5 . . ?
C10 C11 C12 120.4(8) . . ?
C10 C11 H11 119.8 . . ?
C12 C11 H11 119.8 . . ?
C7 C12 C11 119.9(8) . . ?
C7 C12 H12 120.0 . . ?
C11 C12 H12 120.0 . . ?
C14 C13 P1 115.3(3) . . ?
C14 C13 H13A 108.4 . . ?
P1 C13 H13A 108.4 . . ?
C14 C13 H13B 108.4 . . ?
P1 C13 H13B 108.4 . . ?
H13A C13 H13B 107.5 . . ?
C13 C14 P2 114.4(3) . . ?
C13 C14 H14A 108.7 . . ?
P2 C14 H14A 108.7 . . ?
C13 C14 H14B 108.7 . . ?
P2 C14 H14B 108.7 . . ?
H14A C14 H14B 107.6 . . ?
C16 C15 C99 121.1(5) . . ?
C16 C15 H15 119.5 . . ?
C99 C15 H15 119.5 . . ?
C17 C16 C15 119.6(5) . . ?
C17 C16 H16 120.2 . . ?
C15 C16 H16 120.2 . . ?
C18 C17 C16 120.2(5) . . ?
C18 C17 H17 119.9 . . ?
C16 C17 H17 119.9 . . ?
C17 C18 C19 120.5(5) . . ?
C17 C18 H18 119.7 . . ?
C19 C18 H18 119.7 . . ?
C99 C19 C18 120.1(5) . . ?
C99 C19 H19 120.0 . . ?
C18 C19 H19 120.0 . . ?
C25 C20 C21 119.5(4) . . ?
C25 C20 P2 119.1(3) . . ?
C21 C20 P2 121.4(4) . . ?
C22 C21 C20 120.3(6) . . ?
C22 C21 H21 119.8 . . ?
C20 C21 H21 119.8 . . ?
C21 C22 C23 120.3(5) . . ?
C21 C22 H22 119.9 . . ?
C23 C22 H22 119.9 . . ?
C22 C23 C24 120.5(5) . . ?
C22 C23 H23 119.8 . . ?
C24 C23 H23 119.8 . . ?
C25 C24 C23 118.8(6) . . ?
C25 C24 H24 120.6 . . ?
C23 C24 H24 120.6 . . ?
C20 C25 C24 120.6(5) . . ?
C20 C25 H25 119.7 . . ?
C24 C25 H25 119.7 . . ?
C32 C27 C28 117.0(4) . . ?
C32 C27 B1 110.6(3) . . ?
C28 C27 B1 132.2(4) . . ?
C29 C28 C27 116.1(4) . . ?
C29 C28 B2 115.7(4) . . ?
C27 C28 B2 128.1(4) . . ?
F1 C29 C30 114.7(4) . . ?
F1 C29 C28 119.9(4) . . ?
C30 C29 C28 125.4(4) . . ?
F4 C30 C29 121.1(4) . . ?
F4 C30 C31 120.5(4) . . ?
C29 C30 C31 118.5(4) . . ?
F3 C31 C30 120.1(4) . . ?
F3 C31 C32 122.0(4) . . ?
C30 C31 C32 117.9(4) . . ?
F2 C32 C31 116.2(4) . . ?
F2 C32 C27 118.7(4) . . ?
C31 C32 C27 125.0(4) . . ?
C35 C34 C39 113.0(4) . . ?
C35 C34 B2 119.4(4) . . ?
C39 C34 B2 126.6(4) . . ?
F9 C35 C36 116.2(4) . . ?
F9 C35 C34 118.6(4) . . ?
C36 C35 C34 125.2(4) . . ?
F5 C36 C35 120.9(4) . . ?
F5 C36 C37 119.1(4) . . ?
C35 C36 C37 120.0(4) . . ?
F6 C37 C38 120.7(4) . . ?
F6 C37 C36 121.3(5) . . ?
C38 C37 C36 118.0(4) . . ?
F7 C38 C37 119.3(4) . . ?
F7 C38 C39 119.9(4) . . ?
C37 C38 C39 120.8(4) . . ?
F8 C39 C38 115.7(4) . . ?
F8 C39 C34 121.3(4) . . ?
C38 C39 C34 123.0(4) . . ?
C41 C40 C45 112.8(4) . . ?
C41 C40 B2 127.2(4) . . ?
C45 C40 B2 119.0(4) . . ?
F14 C41 C42 114.3(4) . . ?
F14 C41 C40 121.4(4) . . ?
C42 C41 C40 124.3(4) . . ?
F10 C42 C43 119.5(5) . . ?
F10 C42 C41 120.7(4) . . ?
C43 C42 C41 119.7(5) . . ?
F13 C43 C42 120.3(5) . . ?
F13 C43 C44 121.0(5) . . ?
C42 C43 C44 118.6(5) . . ?
F11 C44 C43 119.2(4) . . ?
F11 C44 C45 121.1(4) . . ?
C43 C44 C45 119.7(4) . . ?
F12 C45 C44 116.1(4) . . ?
F12 C45 C40 119.1(4) . . ?
C44 C45 C40 124.8(4) . . ?
C51 C46 C47 113.6(4) . . ?
C51 C46 B2 119.5(4) . . ?
C47 C46 B2 126.6(4) . . ?
F15 C47 C46 122.1(4) . . ?
F15 C47 C48 115.1(4) . . ?
C46 C47 C48 122.8(5) . . ?
F16 C48 C49 120.6(4) . . ?
F16 C48 C47 119.4(5) . . ?
C49 C48 C47 120.0(5) . . ?
C50 C49 F17 121.5(5) . . ?
C50 C49 C48 119.3(4) . . ?
F17 C49 C48 119.3(5) . . ?
C49 C50 F18 120.0(4) . . ?
C49 C50 C51 119.9(4) . . ?
F18 C50 C51 120.0(4) . . ?
F19 C51 C50 116.3(4) . . ?
F19 C51 C46 119.4(4) . . ?
C50 C51 C46 124.3(4) . . ?
C57 C52 C53 113.2(4) . . ?
C57 C52 B1 123.0(4) . . ?
C53 C52 B1 123.5(4) . . ?
F20 C53 C54 116.3(4) . . ?
F20 C53 C52 120.3(4) . . ?
C54 C53 C52 123.4(4) . . ?
F24 C54 C55 118.1(5) . . ?
F24 C54 C53 120.7(5) . . ?
C55 C54 C53 121.1(5) . . ?
F23 C55 C54 122.0(6) . . ?
F23 C55 C56 119.2(5) . . ?
C54 C55 C56 118.9(5) . . ?
F21 C56 C57 120.8(5) . . ?
F21 C56 C55 120.9(5) . . ?
C57 C56 C55 118.3(5) . . ?
F22 C57 C56 116.3(4) . . ?
F22 C57 C52 118.7(4) . . ?
C56 C57 C52 125.0(5) . . ?
C59 C58 C98 119.8(4) . . ?
C59 C58 H58 120.1 . . ?
C98 C58 H58 120.1 . . ?
C58 C59 C60 120.3(5) . . ?
C58 C59 H59 119.8 . . ?
C60 C59 H59 119.8 . . ?
C59 C60 C61 120.5(5) . . ?
C59 C60 H60 119.8 . . ?
C61 C60 H60 119.8 . . ?
C60 C61 C97 119.9(5) . . ?
C60 C61 H61 120.0 . . ?
C97 C61 H61 120.0 . . ?
C63 C62 C67 118.9(4) . . ?
C63 C62 P4 117.0(3) . . ?
C67 C62 P4 123.9(3) . . ?
C62 C63 C64 122.5(5) . . ?
C62 C63 H63 118.7 . . ?
C64 C63 H63 118.7 . . ?
C63 C64 C65 118.0(5) . . ?
C63 C64 H64 121.0 . . ?
C65 C64 H64 121.0 . . ?
C66 C65 C64 120.6(5) . . ?
C66 C65 H65 119.7 . . ?
C64 C65 H65 119.7 . . ?
C65 C66 C67 120.3(5) . . ?
C65 C66 H66 119.8 . . ?
C67 C66 H66 119.8 . . ?
C66 C67 C62 119.6(5) . . ?
C66 C67 H67 120.2 . . ?
C62 C67 H67 120.2 . . ?
C73 C68 C69 118.8(4) . . ?
C73 C68 P4 121.0(4) . . ?
C69 C68 P4 120.2(4) . . ?
C70 C69 C68 119.9(5) . . ?
C70 C69 H69 120.1 . . ?
C68 C69 H69 120.1 . . ?
C71 C70 C69 120.1(5) . . ?
C71 C70 H70 119.9 . . ?
C69 C70 H70 119.9 . . ?
C70 C71 C72 120.8(5) . . ?
C70 C71 H71 119.6 . . ?
C72 C71 H71 119.6 . . ?
C71 C72 C73 119.7(6) . . ?
C71 C72 H72 120.1 . . ?
C73 C72 H72 120.1 . . ?
C68 C73 C72 120.7(5) . . ?
C68 C73 H73 119.7 . . ?
C72 C73 H73 119.7 . . ?
C79 C74 C75 117.6(4) . . ?
C79 C74 P3 120.7(4) . . ?
C75 C74 P3 121.2(4) . . ?
C76 C75 C74 120.8(5) . . ?
C76 C75 H75 119.6 . . ?
C74 C75 H75 119.6 . . ?
C77 C76 C75 120.7(6) . . ?
C77 C76 H76 119.6 . . ?
C75 C76 H76 119.6 . . ?
C76 C77 C78 120.2(5) . . ?
C76 C77 H77 119.9 . . ?
C78 C77 H77 119.9 . . ?
C77 C78 C79 119.6(6) . . ?
C77 C78 H78 120.2 . . ?
C79 C78 H78 120.2 . . ?
C74 C79 C78 121.0(5) . . ?
C74 C79 H79 119.5 . . ?
C78 C79 H79 119.5 . . ?
C96 C95 P4 111.5(3) . . ?
C96 C95 H95A 109.3 . . ?
P4 C95 H95A 109.3 . . ?
C96 C95 H95B 109.3 . . ?
P4 C95 H95B 109.3 . . ?
H95A C95 H95B 108.0 . . ?
C95 C96 P3 113.9(3) . . ?
C95 C96 H96A 108.8 . . ?
P3 C96 H96A 108.8 . . ?
C95 C96 H96B 108.8 . . ?
P3 C96 H96B 108.8 . . ?
H96A C96 H96B 107.7 . . ?
C98 C97 C61 118.6(4) . . ?
C98 C97 P3 120.8(3) . . ?
C61 C97 P3 120.6(3) . . ?
C97 C98 C58 120.9(4) . . ?
C97 C98 H98 119.5 . . ?
C58 C98 H98 119.5 . . ?
C19 C99 C15 118.4(4) . . ?
C19 C99 P2 123.1(4) . . ?
C15 C99 P2 118.4(3) . . ?
N2 N1 W1 168.9(3) . . ?
N1 N2 B1 141.7(4) . . ?
C1 P1 C7 100.0(2) . . ?
C1 P1 C13 103.8(2) . . ?
C7 P1 C13 104.7(3) . . ?
C1 P1 W1 121.62(14) . . ?
C7 P1 W1 116.27(15) . . ?
C13 P1 W1 108.59(17) . . ?
C20 P2 C99 100.6(2) . . ?
C20 P2 C14 107.5(2) . . ?
C99 P2 C14 103.4(2) . . ?
C20 P2 W1 114.94(14) . . ?
C99 P2 W1 124.38(14) . . ?
C14 P2 W1 104.73(16) . . ?
C97 P3 C74 103.4(2) . . ?
C97 P3 C96 104.4(2) . . ?
C74 P3 C96 101.0(2) . . ?
C97 P3 W1 117.95(14) . . ?
C74 P3 W1 115.77(14) . . ?
C96 P3 W1 112.31(15) . . ?
C68 P4 C62 105.2(2) . . ?
C68 P4 C95 101.9(2) . . ?
C62 P4 C95 104.2(2) . . ?
C68 P4 W1 130.96(14) . . ?
C62 P4 W1 99.50(14) . . ?
C95 P4 W1 112.30(14) . . ?
N1 W1 P4 106.53(10) . . ?
N1 W1 P2 89.08(10) . . ?
P4 W1 P2 164.37(3) . . ?
N1 W1 P1 91.39(10) . . ?
P4 W1 P1 100.10(4) . . ?
P2 W1 P1 78.25(4) . . ?
N1 W1 P3 101.03(10) . . ?
P4 W1 P3 77.24(3) . . ?
P2 W1 P3 100.98(4) . . ?
P1 W1 P3 167.56(4) . . ?
N2 B1 C52 120.2(4) . . ?
N2 B1 C27 114.8(4) . . ?
C52 B1 C27 123.5(3) . . ?
C28 B2 C40 102.3(4) . . ?
C28 B2 C34 114.0(4) . . ?
C40 B2 C34 115.1(3) . . ?
C28 B2 C46 113.2(3) . . ?
C40 B2 C46 112.7(4) . . ?
C34 B2 C46 100.0(3) . . ?

loop_
_geom_bond_atom_site_label_1
_geom_bond_atom_site_label_2
_geom_bond_distance
_geom_bond_site_symmetry_2
_geom_bond_publ_flag
C1 C2 1.375(6) . ?
C1 C6 1.395(6) . ?
C1 P1 1.832(4) . ?
C2 C3 1.380(7) . ?
C2 H2 0.9500 . ?
C3 C4 1.373(7) . ?
C3 H3 0.9500 . ?
C4 C5 1.373(8) . ?
C4 H4 0.9500 . ?
C5 C6 1.376(7) . ?
C5 H5 0.9500 . ?
C6 H6 0.9500 . ?
C7 C12 1.376(7) . ?
C7 C8 1.381(7) . ?
C7 P1 1.840(5) . ?
C8 C9 1.393(8) . ?
C8 H8 0.9500 . ?
C9 C10 1.359(13) . ?
C9 H9 0.9500 . ?
C10 C11 1.338(15) . ?
C10 H10 0.9500 . ?
C11 C12 1.411(11) . ?
C11 H11 0.9500 . ?
C12 H12 0.9500 . ?
C13 C14 1.480(7) . ?
C13 P1 1.853(5) . ?
C13 H13A 0.9900 . ?
C13 H13B 0.9900 . ?
C14 P2 1.845(5) . ?
C14 H14A 0.9900 . ?
C14 H14B 0.9900 . ?
C15 C16 1.379(7) . ?
C15 C99 1.394(7) . ?
C15 H15 0.9500 . ?
C16 C17 1.374(8) . ?
C16 H16 0.9500 . ?
C17 C18 1.368(8) . ?
C17 H17 0.9500 . ?
C18 C19 1.390(7) . ?
C18 H18 0.9500 . ?
C19 C99 1.385(6) . ?
C19 H19 0.9500 . ?
C20 C25 1.380(7) . ?
C20 C21 1.384(6) . ?
C20 P2 1.819(4) . ?
C21 C22 1.368(8) . ?
C21 H21 0.9500 . ?
C22 C23 1.369(9) . ?
C22 H22 0.9500 . ?
C23 C24 1.393(9) . ?
C23 H23 0.9500 . ?
C24 C25 1.383(7) . ?
C24 H24 0.9500 . ?
C25 H25 0.9500 . ?
C27 C32 1.384(6) . ?
C27 C28 1.425(6) . ?
C27 B1 1.601(6) . ?
C28 C29 1.383(6) . ?
C28 B2 1.649(6) . ?
C29 F1 1.364(5) . ?
C29 C30 1.369(6) . ?
C30 F4 1.351(5) . ?
C30 C31 1.370(7) . ?
C31 F3 1.351(5) . ?
C31 C32 1.370(6) . ?
C32 F2 1.356(5) . ?
C34 C35 1.389(6) . ?
C34 C39 1.397(6) . ?
C34 B2 1.657(6) . ?
C35 F9 1.349(5) . ?
C35 C36 1.358(6) . ?
C36 F5 1.351(5) . ?
C36 C37 1.375(7) . ?
C37 F6 1.341(5) . ?
C37 C38 1.369(7) . ?
C38 F7 1.353(5) . ?
C38 C39 1.383(6) . ?
C39 F8 1.337(5) . ?
C40 C41 1.385(6) . ?
C40 C45 1.386(6) . ?
C40 B2 1.654(7) . ?
C41 F14 1.351(5) . ?
C41 C42 1.383(7) . ?
C42 F10 1.342(5) . ?
C42 C43 1.369(7) . ?
C43 F13 1.342(6) . ?
C43 C44 1.369(7) . ?
C44 F11 1.350(5) . ?
C44 C45 1.371(7) . ?
C45 F12 1.354(5) . ?
C46 C51 1.384(6) . ?
C46 C47 1.384(6) . ?
C46 B2 1.671(6) . ?
C47 F15 1.342(5) . ?
C47 C48 1.395(6) . ?
C48 F16 1.349(6) . ?
C48 C49 1.360(7) . ?
C49 C50 1.347(7) . ?
C49 F17 1.353(5) . ?
C50 F18 1.356(5) . ?
C50 C51 1.372(6) . ?
C51 F19 1.355(5) . ?
C52 C57 1.380(6) . ?
C52 C53 1.396(6) . ?
C52 B1 1.585(6) . ?
C53 F20 1.341(5) . ?
C53 C54 1.365(7) . ?
C54 F24 1.346(6) . ?
C54 C55 1.349(8) . ?
C55 F23 1.332(6) . ?
C55 C56 1.388(8) . ?
C56 F21 1.330(6) . ?
C56 C57 1.378(7) . ?
C57 F22 1.365(5) . ?
C58 C59 1.370(7) . ?
C58 C98 1.389(6) . ?
C58 H58 0.9500 . ?
C59 C60 1.370(7) . ?
C59 H59 0.9500 . ?
C60 C61 1.387(7) . ?
C60 H60 0.9500 . ?
C61 C97 1.399(6) . ?
C61 H61 0.9500 . ?
C62 C63 1.372(6) . ?
C62 C67 1.390(6) . ?
C62 P4 1.823(4) . ?
C63 C64 1.380(6) . ?
C63 H63 0.9500 . ?
C64 C65 1.384(7) . ?
C64 H64 0.9500 . ?
C65 C66 1.382(8) . ?
C65 H65 0.9500 . ?
C66 C67 1.384(7) . ?
C66 H66 0.9500 . ?
C67 H67 0.9500 . ?
C68 C73 1.386(7) . ?
C68 C69 1.399(7) . ?
C68 P4 1.815(4) . ?
C69 C70 1.392(7) . ?
C69 H69 0.9500 . ?
C70 C71 1.366(9) . ?
C70 H70 0.9500 . ?
C71 C72 1.373(9) . ?
C71 H71 0.9500 . ?
C72 C73 1.386(7) . ?
C72 H72 0.9500 . ?
C73 H73 0.9500 . ?
C74 C79 1.384(7) . ?
C74 C75 1.397(6) . ?
C74 P3 1.832(4) . ?
C75 C76 1.375(7) . ?
C75 H75 0.9500 . ?
C76 C77 1.352(9) . ?
C76 H76 0.9500 . ?
C77 C78 1.378(9) . ?
C77 H77 0.9500 . ?
C78 C79 1.386(7) . ?
C78 H78 0.9500 . ?
C79 H79 0.9500 . ?
C95 C96 1.516(6) . ?
C95 P4 1.838(4) . ?
C95 H95A 0.9900 . ?
C95 H95B 0.9900 . ?
C96 P3 1.869(4) . ?
C96 H96A 0.9900 . ?
C96 H96B 0.9900 . ?
C97 C98 1.382(6) . ?
C97 P3 1.825(4) . ?
C98 H98 0.9500 . ?
C99 P2 1.833(4) . ?
N1 N2 1.248(4) . ?
N1 W1 1.788(3) . ?
N2 B1 1.400(5) . ?
P1 W1 2.4729(11) . ?
P2 W1 2.4648(10) . ?
P3 W1 2.5156(10) . ?
P4 W1 2.4639(10) . ?
